data_1501762
loop_
_publ_author_name
'Lee, Jong Hoon'
'Naumov, Pance'
'Chung, Ihn Hee'
'Lee, Sang Cheol'

_publ_section_title
;
 Solid-state thermochromism and phase transitions of charge transfer
 1,3-diamino-4,6-dinitrobenzene dyes.
;
_journal_issue 35
_journal_name_full 'The journal of physical chemistry. A'
_journal_page_first 10087
_journal_page_last 10096
_journal_paper_doi 10.1021/jp205793b
_journal_volume 115
_journal_year 2011
_chemical_formula_sum 'C18 H14 N4 O4'
_chemical_formula_weight 350.33
_chemical_name_systematic
;
 ?
;
_space_group_IT_number 2
_symmetry_cell_setting triclinic
_symmetry_space_group_name_Hall '-P 1'
_symmetry_space_group_name_H-M 'P -1'
_atom_sites_solution_hydrogens geom
_atom_sites_solution_primary direct
_atom_sites_solution_secondary difmap
_audit_creation_method SHELXL-97
_cell_angle_alpha 89.9010(10)
_cell_angle_beta 88.7770(10)
_cell_angle_gamma 70.8770(10)
_cell_formula_units_Z 4
_cell_length_a 7.8650(2)
_cell_length_b 9.6359(2)
_cell_length_c 23.3040(5)
_cell_measurement_temperature 293(2)
_cell_volume 1668.26(7)
_computing_cell_refinement 'APEX2 software (Bruker, 2007)'
_computing_data_collection 'APEX2 software (Bruker, 2007)'
_computing_data_reduction 'SAINT (Bruker, 2007)'
_computing_molecular_graphics 'DIAMOND (Brandenburg, 2005)'
_computing_publication_material 'WinGX (Farrugia, 1999)'
_computing_structure_refinement 'SHELXL-97 (Sheldrick, 2008)'
_computing_structure_solution 'SHELXS-97 (Sheldrick, 2008)'
_diffrn_ambient_temperature 293(2)
_diffrn_measured_fraction_theta_full 0.957
_diffrn_measured_fraction_theta_max 0.957
_diffrn_measurement_device_type 'Bruker SMART APEX2 diffractometer'
_diffrn_measurement_method '\f and \w scans'
_diffrn_radiation_monochromator 'multilayer confocal TXS mirror'
_diffrn_radiation_source 'rotating anode'
_diffrn_radiation_type MoK\a
_diffrn_radiation_wavelength 0.71073
_diffrn_reflns_av_R_equivalents 0.0265
_diffrn_reflns_av_sigmaI/netI 0.0390
_diffrn_reflns_limit_h_max 6
_diffrn_reflns_limit_h_min -9
_diffrn_reflns_limit_k_max 11
_diffrn_reflns_limit_k_min -11
_diffrn_reflns_limit_l_max 28
_diffrn_reflns_limit_l_min -28
_diffrn_reflns_number 12637
_diffrn_reflns_theta_full 26.02
_diffrn_reflns_theta_max 26.02
_diffrn_reflns_theta_min 0.87
_exptl_absorpt_coefficient_mu 0.102
_exptl_absorpt_correction_T_max 0.9919
_exptl_absorpt_correction_T_min 0.9557
_exptl_absorpt_process_details 'SADABS (Sheldrick, 1996)'
_exptl_crystal_colour orange
_exptl_crystal_density_diffrn 1.395
_exptl_crystal_density_method 'not measured'
_exptl_crystal_description prism
_exptl_crystal_F_000 728
_exptl_crystal_size_max 0.45
_exptl_crystal_size_mid 0.11
_exptl_crystal_size_min 0.08
_refine_diff_density_max 0.300
_refine_diff_density_min -0.318
_refine_diff_density_rms 0.119
_refine_ls_extinction_method none
_refine_ls_goodness_of_fit_ref 1.045
_refine_ls_hydrogen_treatment mixed
_refine_ls_matrix_type full
_refine_ls_number_parameters 485
_refine_ls_number_reflns 6297
_refine_ls_number_restraints 0
_refine_ls_restrained_S_all 1.045
_refine_ls_R_factor_all 0.0800
_refine_ls_R_factor_gt 0.0463
_refine_ls_shift/su_max 0.000
_refine_ls_shift/su_mean 0.000
_refine_ls_structure_factor_coef Fsqd
_refine_ls_weighting_details 'calc w=1/[\s^2^(Fo^2^)+(0.0816P)^2^+0.0596P] where P=(Fo^2^+2Fc^2^)/3'
_refine_ls_weighting_scheme calc
_refine_ls_wR_factor_gt 0.1280
_refine_ls_wR_factor_ref 0.1532
_reflns_number_gt 4091
_reflns_number_total 6297
_reflns_threshold_expression >2sigma(I)
_cod_data_source_file jp205793b_si_005.cif
_cod_data_source_block lee5_3_0m
_cod_depositor_comments
;
The following automatic conversions were performed:

'_symmetry_cell_setting' value 'Triclinic' changed to 'triclinic'
according to /home/saulius/struct/CIF-dictionaries/cif_core.dic
dictionary named 'cif_core.dic' version 2.4.1 from 2010-06-29.

Automatic conversion script
Id: cif_fix_values 1715 2011-07-08 13:25:40Z adriana 
;
_cod_original_sg_symbol_H-M P-1
_cod_database_code 1501762

loop_
_symmetry_equiv_pos_as_xyz
'x, y, z'
'-x, -y, -z'

loop_
_atom_site_label
_atom_site_type_symbol
_atom_site_fract_x
_atom_site_fract_y
_atom_site_fract_z
_atom_site_U_iso_or_equiv
_atom_site_adp_type
_atom_site_occupancy
_atom_site_symmetry_multiplicity
_atom_site_calc_flag
_atom_site_refinement_flags
H2N H 0.347(3) 0.154(3) 0.6008(9) 0.082(8) Uiso 1 1 d .
H5N H 0.645(3) 0.348(3) -0.0430(10) 0.089(8) Uiso 1 1 d .
H6N H 0.983(3) -0.325(3) -0.0416(9) 0.076(8) Uiso 1 1 d .
H1N H 0.175(3) -0.369(2) 0.5036(9) 0.064(7) Uiso 1 1 d .
N3 N 0.2921(2) 0.21287(17) 0.49458(8) 0.0574(4) Uani 1 1 d .
N2 N 0.3486(2) 0.0691(2) 0.60726(7) 0.0598(5) Uani 1 1 d .
C5 C 0.2703(2) 0.07352(19) 0.50616(8) 0.0480(4) Uani 1 1 d .
C6 C 0.3001(2) 0.00558(19) 0.56131(7) 0.0472(4) Uani 1 1 d .
C2 C 0.2270(2) -0.20263(19) 0.52110(8) 0.0494(5) Uani 1 1 d .
N1 N 0.2107(3) -0.33642(19) 0.52982(9) 0.0625(5) Uani 1 1 d .
C3 C 0.1969(2) -0.1297(2) 0.46735(8) 0.0512(5) Uani 1 1 d .
O3 O 0.2504(2) 0.27001(17) 0.44761(7) 0.0807(5) Uani 1 1 d .
C1 C 0.2741(2) -0.12933(19) 0.56638(8) 0.0494(4) Uani 1 1 d .
H1 H 0.2891 -0.1737 0.6022 0.059 Uiso 1 1 calc R
N4 N 0.1456(2) -0.1920(2) 0.41721(8) 0.0649(5) Uani 1 1 d .
C13 C 0.2611(3) -0.4205(2) 0.58034(9) 0.0575(5) Uani 1 1 d .
O4 O 0.3572(2) 0.27094(16) 0.53143(7) 0.0825(5) Uani 1 1 d .
O2 O 0.1442(2) -0.1315(2) 0.37094(7) 0.0909(5) Uani 1 1 d .
C4 C 0.2187(2) 0.0052(2) 0.46120(8) 0.0511(5) Uani 1 1 d .
H4 H 0.1981 0.0515 0.4258 0.061 Uiso 1 1 calc R
C7 C 0.3787(3) 0.0086(2) 0.66324(8) 0.0580(5) Uani 1 1 d .
O1 O 0.1021(2) -0.3032(2) 0.42201(7) 0.0848(5) Uani 1 1 d .
C18 C 0.4369(3) -0.4635(2) 0.59820(10) 0.0685(6) Uani 1 1 d .
H18 H 0.5226 -0.4345 0.5779 0.082 Uiso 1 1 calc R
C14 C 0.1355(3) -0.4654(2) 0.60990(10) 0.0695(6) Uani 1 1 d .
H14 H 0.0168 -0.4361 0.5981 0.083 Uiso 1 1 calc R
C17 C 0.4840(3) -0.5493(2) 0.64607(11) 0.0797(7) Uani 1 1 d .
H17 H 0.6016 -0.5766 0.6587 0.096 Uiso 1 1 calc R
C16 C 0.3598(4) -0.5953(2) 0.67541(11) 0.0837(7) Uani 1 1 d .
H16 H 0.3931 -0.6543 0.7076 0.100 Uiso 1 1 calc R
C9 C 0.5540(4) -0.1637(4) 0.72968(14) 0.1092(10) Uani 1 1 d .
H9 H 0.6515 -0.2468 0.7376 0.131 Uiso 1 1 calc R
C12 C 0.2644(4) 0.0766(3) 0.70741(10) 0.0818(7) Uani 1 1 d .
H12 H 0.1634 0.1571 0.6998 0.098 Uiso 1 1 calc R
C11 C 0.2965(5) 0.0280(4) 0.76221(12) 0.1126(10) Uani 1 1 d .
H11 H 0.2198 0.0767 0.7920 0.135 Uiso 1 1 calc R
C15 C 0.1862(4) -0.5540(3) 0.65699(11) 0.0838(7) Uani 1 1 d .
H15 H 0.1019 -0.5862 0.6766 0.101 Uiso 1 1 calc R
C8 C 0.5240(3) -0.1134(3) 0.67395(11) 0.0854(7) Uani 1 1 d .
H8 H 0.6013 -0.1616 0.6442 0.102 Uiso 1 1 calc R
C10 C 0.4402(6) -0.0913(4) 0.77318(12) 0.1111(11) Uani 1 1 d .
H10 H 0.4620 -0.1244 0.8107 0.133 Uiso 1 1 calc R
O5 O 0.4945(2) 0.38013(17) 0.02937(6) 0.0902(6) Uani 1 1 d .
C21 C 0.6428(3) 0.1320(2) 0.02012(8) 0.0540(5) Uani 1 1 d .
N8 N 0.5193(2) 0.25666(19) 0.04934(7) 0.0628(5) Uani 1 1 d .
O6 O 0.4410(2) 0.23798(17) 0.09307(6) 0.0806(5) Uani 1 1 d .
N6 N 0.9664(3) -0.2528(2) -0.06151(8) 0.0669(5) Uani 1 1 d .
N5 N 0.6964(3) 0.2704(2) -0.06218(7) 0.0674(5) Uani 1 1 d .
C20 C 0.7233(3) 0.1416(2) -0.03476(8) 0.0547(5) Uani 1 1 d .
C19 C 0.8340(3) 0.0097(2) -0.05872(8) 0.0559(5) Uani 1 1 d .
H19 H 0.8926 0.0139 -0.0934 0.067 Uiso 1 1 calc R
C23 C 0.7809(3) -0.1299(2) 0.02069(8) 0.0571(5) Uani 1 1 d .
O8 O 0.8909(3) -0.38176(18) 0.03159(7) 0.0932(5) Uani 1 1 d .
C22 C 0.6753(3) -0.0017(2) 0.04622(8) 0.0564(5) Uani 1 1 d .
H22 H 0.6241 -0.0054 0.0823 0.068 Uiso 1 1 calc R
C24 C 0.8630(3) -0.1282(2) -0.03441(8) 0.0562(5) Uani 1 1 d .
N7 N 0.7970(3) -0.2631(2) 0.05195(9) 0.0734(5) Uani 1 1 d .
C31 C 0.7401(3) 0.2882(2) -0.12097(8) 0.0598(5) Uani 1 1 d .
C25 C 1.0342(3) -0.2680(2) -0.11845(10) 0.0635(5) Uani 1 1 d .
O7 O 0.7174(3) -0.2549(2) 0.09784(9) 0.1091(7) Uani 1 1 d .
C35 C 0.7388(3) 0.2308(3) -0.22056(9) 0.0801(7) Uani 1 1 d .
H35 H 0.7119 0.1760 -0.2497 0.096 Uiso 1 1 calc R
C30 C 0.9365(3) -0.1926(2) -0.16348(10) 0.0740(6) Uani 1 1 d .
H30 H 0.8203 -0.1284 -0.1569 0.089 Uiso 1 1 calc R
C32 C 0.8189(3) 0.3925(2) -0.13438(10) 0.0729(6) Uani 1 1 d .
H32 H 0.8453 0.4482 -0.1055 0.087 Uiso 1 1 calc R
C36 C 0.6963(3) 0.2093(2) -0.16394(9) 0.0702(6) Uani 1 1 d .
H36 H 0.6383 0.1417 -0.1551 0.084 Uiso 1 1 calc R
C34 C 0.8204(4) 0.3326(3) -0.23362(11) 0.0901(8) Uani 1 1 d .
H34 H 0.8500 0.3464 -0.2716 0.108 Uiso 1 1 calc R
C28 C 1.1778(4) -0.3075(3) -0.22905(13) 0.0990(9) Uani 1 1 d .
H28 H 1.2278 -0.3179 -0.2660 0.119 Uiso 1 1 calc R
C26 C 1.2032(3) -0.3698(2) -0.12951(12) 0.0808(7) Uani 1 1 d .
H26 H 1.2691 -0.4250 -0.0998 0.097 Uiso 1 1 calc R
C29 C 1.0099(4) -0.2117(3) -0.21841(11) 0.0867(7) Uani 1 1 d .
H29 H 0.9436 -0.1584 -0.2485 0.104 Uiso 1 1 calc R
C33 C 0.8583(3) 0.4138(3) -0.19102(12) 0.0885(8) Uani 1 1 d .
H33 H 0.9115 0.4843 -0.2002 0.106 Uiso 1 1 calc R
C27 C 1.2727(4) -0.3884(3) -0.18484(15) 0.1013(9) Uani 1 1 d .
H27 H 1.3856 -0.4570 -0.1923 0.122 Uiso 1 1 calc R

loop_
_atom_site_aniso_label
_atom_site_aniso_U_11
_atom_site_aniso_U_22
_atom_site_aniso_U_33
_atom_site_aniso_U_23
_atom_site_aniso_U_13
_atom_site_aniso_U_12
N3 0.0555(10) 0.0487(9) 0.0624(11) 0.0005(8) 0.0086(8) -0.0100(8)
N2 0.0838(13) 0.0478(10) 0.0518(10) -0.0040(8) -0.0024(8) -0.0269(9)
C5 0.0444(11) 0.0430(10) 0.0521(10) -0.0007(8) 0.0065(8) -0.0088(8)
C6 0.0443(11) 0.0441(10) 0.0497(10) -0.0071(8) 0.0043(8) -0.0100(8)
C2 0.0407(10) 0.0478(11) 0.0579(11) -0.0068(8) 0.0027(8) -0.0124(8)
N1 0.0729(13) 0.0538(10) 0.0670(12) -0.0080(9) -0.0065(10) -0.0286(9)
C3 0.0432(11) 0.0566(11) 0.0506(11) -0.0114(8) 0.0013(8) -0.0121(8)
O3 0.0844(11) 0.0757(10) 0.0832(11) 0.0291(9) -0.0148(8) -0.0270(8)
C1 0.0490(11) 0.0466(10) 0.0502(10) -0.0019(8) 0.0013(8) -0.0127(8)
N4 0.0556(11) 0.0761(13) 0.0587(11) -0.0161(9) -0.0025(8) -0.0153(9)
C13 0.0598(14) 0.0389(10) 0.0723(13) -0.0096(9) -0.0008(10) -0.0144(9)
O4 0.1253(14) 0.0616(9) 0.0710(10) -0.0082(7) 0.0057(9) -0.0451(9)
O2 0.1166(15) 0.1002(13) 0.0544(10) -0.0101(9) -0.0105(9) -0.0330(10)
C4 0.0397(10) 0.0590(12) 0.0482(10) -0.0021(8) 0.0034(8) -0.0078(8)
C7 0.0714(14) 0.0601(12) 0.0505(11) -0.0024(9) -0.0040(10) -0.0322(11)
O1 0.0939(12) 0.0897(12) 0.0840(11) -0.0207(9) -0.0114(9) -0.0475(10)
C18 0.0593(14) 0.0545(12) 0.0890(16) -0.0073(11) 0.0004(12) -0.0153(10)
C14 0.0589(14) 0.0549(12) 0.0941(16) 0.0006(11) 0.0012(12) -0.0180(10)
C17 0.0743(17) 0.0538(13) 0.1040(19) -0.0058(12) -0.0203(14) -0.0104(11)
C16 0.107(2) 0.0528(13) 0.0857(17) 0.0042(11) -0.0134(16) -0.0179(14)
C9 0.102(2) 0.123(3) 0.105(2) 0.037(2) -0.0395(19) -0.0381(19)
C12 0.113(2) 0.0690(15) 0.0633(14) -0.0022(11) 0.0135(13) -0.0311(13)
C11 0.175(3) 0.110(2) 0.0615(17) 0.0007(16) 0.0157(18) -0.059(2)
C15 0.0858(19) 0.0653(15) 0.0982(18) 0.0087(13) 0.0084(15) -0.0227(13)
C8 0.0787(17) 0.0969(19) 0.0738(16) 0.0117(13) -0.0067(13) -0.0194(14)
C10 0.167(3) 0.142(3) 0.0562(16) 0.0216(18) -0.0238(19) -0.093(3)
O5 0.1322(15) 0.0529(9) 0.0640(9) 0.0005(7) 0.0144(9) -0.0020(9)
C21 0.0606(13) 0.0523(11) 0.0461(10) -0.0029(8) -0.0075(9) -0.0139(9)
N8 0.0757(12) 0.0591(11) 0.0487(10) -0.0031(8) -0.0053(9) -0.0153(9)
O6 0.0926(12) 0.0786(11) 0.0641(10) -0.0071(8) 0.0165(8) -0.0202(8)
N6 0.0737(13) 0.0508(11) 0.0693(12) -0.0024(9) -0.0050(9) -0.0106(9)
N5 0.0947(14) 0.0493(10) 0.0505(10) -0.0011(8) 0.0021(9) -0.0134(9)
C20 0.0638(13) 0.0517(11) 0.0484(11) -0.0005(8) -0.0090(9) -0.0179(9)
C19 0.0621(13) 0.0548(12) 0.0492(10) -0.0034(8) -0.0024(9) -0.0167(9)
C23 0.0618(13) 0.0504(11) 0.0589(12) 0.0051(9) -0.0114(10) -0.0176(9)
O8 0.1251(15) 0.0514(10) 0.0925(12) 0.0077(8) -0.0054(10) -0.0142(9)
C22 0.0606(13) 0.0619(12) 0.0481(10) 0.0024(9) -0.0075(9) -0.0214(10)
C24 0.0547(12) 0.0549(12) 0.0577(12) -0.0019(9) -0.0111(9) -0.0155(9)
N7 0.0835(14) 0.0600(12) 0.0744(13) 0.0111(10) -0.0069(11) -0.0202(10)
C31 0.0673(13) 0.0527(12) 0.0496(11) 0.0025(9) -0.0001(9) -0.0063(10)
C25 0.0646(14) 0.0514(12) 0.0753(14) -0.0114(10) 0.0011(11) -0.0201(10)
O7 0.1326(16) 0.0768(12) 0.1053(14) 0.0258(10) 0.0301(12) -0.0191(11)
C35 0.0868(18) 0.0864(17) 0.0516(13) -0.0035(11) -0.0065(12) -0.0070(14)
C30 0.0755(15) 0.0691(14) 0.0711(14) -0.0185(11) 0.0025(12) -0.0151(11)
C32 0.0848(17) 0.0649(14) 0.0670(14) 0.0089(11) -0.0068(12) -0.0215(12)
C36 0.0814(16) 0.0679(14) 0.0568(13) 0.0033(10) -0.0078(11) -0.0182(11)
C34 0.0805(18) 0.114(2) 0.0613(15) 0.0215(15) 0.0086(13) -0.0138(16)
C28 0.116(2) 0.0828(19) 0.101(2) -0.0279(16) 0.0358(19) -0.0377(17)
C26 0.0718(16) 0.0545(13) 0.112(2) -0.0139(12) 0.0004(14) -0.0149(11)
C29 0.109(2) 0.0789(17) 0.0738(16) -0.0179(12) 0.0090(14) -0.0330(15)
C33 0.0863(19) 0.099(2) 0.0820(18) 0.0251(15) -0.0003(14) -0.0329(15)
C27 0.0821(19) 0.0800(19) 0.133(3) -0.0316(18) 0.0379(19) -0.0174(14)

loop_
_atom_type_symbol
_atom_type_description
_atom_type_scat_dispersion_real
_atom_type_scat_dispersion_imag
_atom_type_scat_source
C C 0.0033 0.0016 'International Tables Vol C Tables 4.2.6.8 and 6.1.1.4'
N N 0.0061 0.0033 'International Tables Vol C Tables 4.2.6.8 and 6.1.1.4'
O O 0.0106 0.0060 'International Tables Vol C Tables 4.2.6.8 and 6.1.1.4'
H H 0.0000 0.0000 'International Tables Vol C Tables 4.2.6.8 and 6.1.1.4'

loop_
_geom_angle_atom_site_label_1
_geom_angle_atom_site_label_2
_geom_angle_atom_site_label_3
_geom_angle
O3 N3 O4 121.30(17)
O3 N3 C5 119.32(18)
O4 N3 C5 119.34(16)
C6 N2 C7 125.57(18)
C4 C5 C6 120.27(17)
C4 C5 N3 116.84(16)
C6 C5 N3 122.89(17)
N2 C6 C1 120.62(17)
N2 C6 C5 122.65(17)
C1 C6 C5 116.72(16)
N1 C2 C1 119.72(18)
N1 C2 C3 123.31(18)
C1 C2 C3 116.96(17)
C2 N1 C13 124.89(19)
C4 C3 C2 120.31(17)
C4 C3 N4 116.92(17)
C2 C3 N4 122.76(18)
C6 C1 C2 124.05(17)
O2 N4 O1 121.80(19)
O2 N4 C3 118.8(2)
O1 N4 C3 119.41(18)
C14 C13 C18 120.1(2)
C14 C13 N1 119.4(2)
C18 C13 N1 120.44(19)
C3 C4 C5 121.62(17)
C12 C7 C8 119.7(2)
C12 C7 N2 119.3(2)
C8 C7 N2 121.0(2)
C17 C18 C13 119.4(2)
C15 C14 C13 119.6(2)
C16 C17 C18 120.8(2)
C17 C16 C15 119.5(2)
C10 C9 C8 119.9(3)
C11 C12 C7 120.8(3)
C10 C11 C12 119.8(3)
C16 C15 C14 120.6(2)
C7 C8 C9 119.1(3)
C11 C10 C9 120.6(3)
C22 C21 C20 120.26(17)
C22 C21 N8 116.53(17)
C20 C21 N8 123.14(17)
O6 N8 O5 121.73(17)
O6 N8 C21 119.45(17)
O5 N8 C21 118.82(17)
C24 N6 C25 127.76(19)
C20 N5 C31 126.28(18)
N5 C20 C19 121.10(18)
N5 C20 C21 122.63(17)
C19 C20 C21 116.26(17)
C24 C19 C20 124.68(18)
C22 C23 C24 120.57(17)
C22 C23 N7 115.99(18)
C24 C23 N7 123.41(18)
C23 C22 C21 121.95(18)
N6 C24 C19 121.43(19)
N6 C24 C23 122.40(18)
C19 C24 C23 116.16(17)
O7 N7 O8 121.65(19)
O7 N7 C23 119.13(19)
O8 N7 C23 119.22(19)
C32 C31 C36 120.02(19)
C32 C31 N5 118.6(2)
C36 C31 N5 121.3(2)
C30 C25 C26 119.0(2)
C30 C25 N6 122.79(19)
C26 C25 N6 118.1(2)
C34 C35 C36 120.0(2)
C25 C30 C29 120.3(2)
C31 C32 C33 119.5(2)
C31 C36 C35 119.7(2)
C33 C34 C35 119.9(2)
C29 C28 C27 119.3(3)
C27 C26 C25 119.5(2)
C28 C29 C30 120.7(3)
C34 C33 C32 120.8(3)
C28 C27 C26 121.0(3)

loop_
_geom_bond_atom_site_label_1
_geom_bond_atom_site_label_2
_geom_bond_distance
N3 O3 1.226(2)
N3 O4 1.234(2)
N3 C5 1.433(2)
N2 C6 1.356(2)
N2 C7 1.421(2)
C5 C4 1.375(3)
C5 C6 1.430(2)
C6 C1 1.385(2)
C2 N1 1.351(2)
C2 C1 1.393(3)
C2 C3 1.421(3)
N1 C13 1.416(3)
C3 C4 1.372(3)
C3 N4 1.439(3)
N4 O2 1.224(2)
N4 O1 1.231(2)
C13 C14 1.374(3)
C13 C18 1.380(3)
C7 C12 1.369(3)
C7 C8 1.372(3)
C18 C17 1.371(3)
C14 C15 1.373(3)
C17 C16 1.368(3)
C16 C15 1.370(4)
C9 C10 1.368(5)
C9 C8 1.383(4)
C12 C11 1.360(4)
C11 C10 1.351(4)
O5 N8 1.233(2)
C21 C22 1.372(3)
C21 C20 1.431(3)
C21 N8 1.435(2)
N8 O6 1.223(2)
N6 C24 1.358(3)
N6 C25 1.409(3)
N5 C20 1.351(2)
N5 C31 1.429(2)
C20 C19 1.393(3)
C19 C24 1.393(3)
C23 C22 1.371(3)
C23 C24 1.427(3)
C23 N7 1.445(3)
O8 N7 1.229(2)
N7 O7 1.217(2)
C31 C32 1.374(3)
C31 C36 1.375(3)
C25 C30 1.373(3)
C25 C26 1.388(3)
C35 C34 1.368(4)
C35 C36 1.386(3)
C30 C29 1.380(3)
C32 C33 1.380(3)
C34 C33 1.362(4)
C28 C29 1.358(4)
C28 C27 1.369(4)
C26 C27 1.378(4)

loop_
_geom_hbond_atom_site_label_D
_geom_hbond_atom_site_label_H
_geom_hbond_atom_site_label_A
_geom_hbond_distance_DH
_geom_hbond_distance_HA
_geom_hbond_distance_DA
_geom_hbond_angle_DHA
_geom_hbond_site_symmetry_A
N5 H5N O5 0.84(3) 2.00(2) 2.637(2) 131(2) .
N5 H5N O5 0.84(3) 2.51(3) 3.290(2) 154(2) 2_665
N6 H6N O8 0.81(2) 1.98(2) 2.650(3) 139(2) .
N6 H6N N7 0.81(2) 2.56(2) 2.951(3) 111.3(19) .
N1 H1N O1 0.79(2) 2.04(2) 2.656(3) 135(2) .

loop_
_cod_related_entry_id
_cod_related_entry_database
_cod_related_entry_code
1 ChemSpider 2642589
